data_7062456
loop_
_publ_author_name
'Bryleva, Yuliya A.'
'Komarov, Vladislav Yu.'
'Glinskaya, Ludmila A.'
'Artem'ev, Alexander V.'
'Davydova, Maria P.'
'Rakhmanova, Mariana I.'
'Samsonenko, Denis G.'

_publ_section_title
;
 Highly photo- and triboluminescent lanthanide(iii) coordination polymers
 based on diphosphine dioxides containing azaheterocyclic linkers
;
_journal_issue 21
_journal_name_full 'New Journal of Chemistry'
_journal_page_first 10446
_journal_page_last 10454
_journal_paper_doi 10.1039/D3NJ01119D
_journal_volume 47
_journal_year 2023
_chemical_formula_sum 'C43 H25 F18 N2 O8 P2 Tb'
_chemical_formula_weight 1260.51
_space_group_crystal_system monoclinic
_space_group_IT_number 14
_space_group_name_Hall '-P 2yn'
_space_group_name_H-M_alt 'P 1 21/n 1'
_atom_sites_solution_hydrogens geom
_atom_sites_solution_primary dual
_atom_sites_solution_secondary difmap
_audit_creation_method SHELXL-2019/3
_audit_update_record
;
2023-04-21 deposited with the CCDC.	2023-05-02 downloaded from the CCDC.
;
_cell_angle_alpha 90
_cell_angle_beta 101.604(2)
_cell_angle_gamma 90
_cell_formula_units_Z 4
_cell_length_a 13.9540(3)
_cell_length_b 21.2348(4)
_cell_length_c 16.3514(3)
_cell_measurement_reflns_used 9441
_cell_measurement_temperature 150(2)
_cell_measurement_theta_max 28.02
_cell_measurement_theta_min 2.33
_cell_volume 4746.06(16)
_computing_cell_refinement 'CrysAlisPro 1.171.41.110a (Rigaku OD, 2021)'
_computing_data_collection 'CrysAlisPro 1.171.41.110a (Rigaku OD, 2021)'
_computing_data_reduction 'CrysAlisPro 1.171.41.110a (Rigaku OD, 2021)'
_computing_molecular_graphics 'ShelXle (H\"ubschle, 2011)'
_computing_publication_material 'CIFTAB (Sheldrick, 2015)'
_computing_structure_refinement 'SHELXL-2018 (Sheldrick, 2015)'
_computing_structure_solution 'SHELXT-2018 (Sheldrick, 2015)'
_diffrn_ambient_temperature 150(2)
_diffrn_detector 'CCD plate'
_diffrn_detector_area_resol_mean 10.6
_diffrn_detector_type AtlasS2
_diffrn_measured_fraction_theta_full 0.999
_diffrn_measured_fraction_theta_max 0.857
_diffrn_measurement_device 'four-circle diffractometer'
_diffrn_measurement_device_type 'New Xcalibur, AtlasS2'
_diffrn_measurement_method '\w scans'
_diffrn_radiation_monochromator graphite
_diffrn_radiation_probe x-ray
_diffrn_radiation_source 'fine-focus sealed tube'
_diffrn_radiation_type MoK\a
_diffrn_radiation_wavelength 0.71073
_diffrn_reflns_av_R_equivalents 0.0273
_diffrn_reflns_av_unetI/netI 0.0394
_diffrn_reflns_Laue_measured_fraction_full 0.999
_diffrn_reflns_Laue_measured_fraction_max 0.857
_diffrn_reflns_limit_h_max 18
_diffrn_reflns_limit_h_min -18
_diffrn_reflns_limit_k_max 22
_diffrn_reflns_limit_k_min -28
_diffrn_reflns_limit_l_max 19
_diffrn_reflns_limit_l_min -21
_diffrn_reflns_number 20957
_diffrn_reflns_point_group_measured_fraction_full 0.999
_diffrn_reflns_point_group_measured_fraction_max 0.857
_diffrn_reflns_theta_full 25.242
_diffrn_reflns_theta_max 28.417
_diffrn_reflns_theta_min 1.999
_diffrn_source 'sealed X-ray tube'
_diffrn_source_type 'Enhance (Mo) X-ray Source'
_exptl_absorpt_coefficient_mu 1.682
_exptl_absorpt_correction_T_max 1.00000
_exptl_absorpt_correction_T_min 0.87197
_exptl_absorpt_correction_type multi-scan
_exptl_absorpt_process_details
;
CrysAlisPro 1.171.41.110a (Rigaku Oxford Diffraction, 2021)
Empirical absorption correction using spherical harmonics,
implemented in SCALE3 ABSPACK scaling algorithm.
;
_exptl_crystal_colour colorless
_exptl_crystal_density_diffrn 1.764
_exptl_crystal_description block
_exptl_crystal_F_000 2472
_exptl_crystal_size_max 0.25
_exptl_crystal_size_mid 0.22
_exptl_crystal_size_min 0.10
_refine_diff_density_max 1.727
_refine_diff_density_min -1.651
_refine_diff_density_rms 0.109
_refine_ls_extinction_method none
_refine_ls_goodness_of_fit_ref 1.048
_refine_ls_hydrogen_treatment constr
_refine_ls_matrix_type full
_refine_ls_number_parameters 748
_refine_ls_number_reflns 10221
_refine_ls_number_restraints 261
_refine_ls_restrained_S_all 1.070
_refine_ls_R_factor_all 0.0516
_refine_ls_R_factor_gt 0.0392
_refine_ls_shift/su_max 0.000
_refine_ls_shift/su_mean 0.000
_refine_ls_structure_factor_coef Fsqd
_refine_ls_weighting_details 'w=1/[\s^2^(Fo^2^)+(0.0601P)^2^+2.3946P] where P=(Fo^2^+2Fc^2^)/3'
_refine_ls_weighting_scheme calc
_refine_ls_wR_factor_gt 0.1002
_refine_ls_wR_factor_ref 0.1065
_reflns_Friedel_coverage 0.000
_reflns_number_gt 8398
_reflns_number_total 10221
_reflns_threshold_expression 'I > 2\s(I)'
_cod_data_source_file d3nj01119d3.cif
_cod_data_source_block Tb463
_cod_depositor_comments 'Adding full bibliography for 7062455--7062458.cif.'
_cod_original_sg_symbol_H-M 'P 21/n'
_cod_database_code 7062456
_shelx_shelxl_version_number 2019/3
_shelx_space_group_comment
;
The symmetry employed for this shelxl refinement is uniquely defined
by the following loop, which should always be used as a source of
symmetry information in preference to the above space-group names.
They are only intended as comments.
;
_shelx_estimated_absorpt_t_min 0.679
_shelx_estimated_absorpt_t_max 0.850

loop_
_space_group_symop_operation_xyz
'x, y, z'
'-x+1/2, y+1/2, -z+1/2'
'-x, -y, -z'
'x-1/2, -y-1/2, z-1/2'

loop_
_atom_site_label
_atom_site_type_symbol
_atom_site_fract_x
_atom_site_fract_y
_atom_site_fract_z
_atom_site_U_iso_or_equiv
_atom_site_adp_type
_atom_site_occupancy
_atom_site_site_symmetry_order
_atom_site_calc_flag
_atom_site_refinement_flags_posn
_atom_site_refinement_flags_adp
_atom_site_refinement_flags_occupancy
_atom_site_disorder_assembly
_atom_site_disorder_group
Tb1 Tb 0.20221(2) 0.25519(2) 0.46133(2) 0.02276(7) Uani 1 1 d . . . . .
O1 O 0.24652(17) 0.33045(12) 0.56214(14) 0.0273(5) Uani 1 1 d . . . . .
P1 P 0.29342(7) 0.35519(4) 0.64642(6) 0.0252(2) Uani 1 1 d . . . . .
O2 O 0.54787(17) 0.21458(12) 0.97674(14) 0.0273(5) Uani 1 1 d . . . . .
P2 P 0.44051(7) 0.21081(5) 0.93961(6) 0.02497(19) Uani 1 1 d . . . . .
C1A C 0.3821(3) 0.41446(18) 0.6375(2) 0.0307(8) Uani 1 1 d . . . . .
C2A C 0.3800(3) 0.4755(2) 0.6670(3) 0.0441(10) Uani 1 1 d . . . . .
H2A H 0.329743 0.488182 0.694938 0.053 Uiso 1 1 calc R U . . .
C3A C 0.4513(4) 0.5179(2) 0.6556(3) 0.0575(13) Uani 1 1 d . . . . .
H3A H 0.450619 0.559533 0.676649 0.069 Uiso 1 1 calc R U . . .
C4A C 0.5232(4) 0.5001(2) 0.6141(3) 0.0521(12) Uani 1 1 d . . . . .
H4A H 0.572007 0.529519 0.606870 0.063 Uiso 1 1 calc R U . . .
C5A C 0.5252(3) 0.4402(2) 0.5829(3) 0.0503(12) Uani 1 1 d . . . . .
H5A H 0.574671 0.428524 0.553508 0.060 Uiso 1 1 calc R U . . .
C6A C 0.4549(3) 0.3967(2) 0.5946(3) 0.0403(10) Uani 1 1 d . . . . .
H6A H 0.456170 0.355149 0.573451 0.048 Uiso 1 1 calc R U . . .
C1B C 0.2037(3) 0.38127(17) 0.7030(2) 0.0299(8) Uani 1 1 d . . . . .
C2B C 0.2260(3) 0.4130(2) 0.7795(2) 0.0398(10) Uani 1 1 d . . . . .
H2B H 0.291822 0.423881 0.803098 0.048 Uiso 1 1 calc R U . . .
C3B C 0.1517(4) 0.4284(2) 0.8207(3) 0.0531(13) Uani 1 1 d . . . . .
H3B H 0.166687 0.450103 0.872505 0.064 Uiso 1 1 calc R U . . .
C4B C 0.0558(4) 0.4125(3) 0.7870(3) 0.0592(14) Uani 1 1 d . . . . .
H4B H 0.005309 0.423376 0.815636 0.071 Uiso 1 1 calc R U . . .
C5B C 0.0333(4) 0.3812(3) 0.7126(3) 0.0559(13) Uani 1 1 d . . . . .
H5B H -0.032686 0.370404 0.689557 0.067 Uiso 1 1 calc R U . . .
C6B C 0.1071(3) 0.3651(2) 0.6707(3) 0.0394(9) Uani 1 1 d . . . . .
H6B H 0.091327 0.342755 0.619365 0.047 Uiso 1 1 calc R U . . .
C1C C 0.3642(3) 0.29242(17) 0.7083(2) 0.0273(8) Uani 1 1 d . . . . .
C2C C 0.3648(3) 0.28142(18) 0.7915(2) 0.0287(8) Uani 1 1 d . . . . .
H2C H 0.327700 0.306502 0.821941 0.034 Uiso 1 1 calc R U . . .
C3C C 0.4228(3) 0.23155(18) 0.8289(2) 0.0275(8) Uani 1 1 d . . . . .
N2C N 0.4752(2) 0.19615(16) 0.78563(19) 0.0345(7) Uani 1 1 d . . . . .
C4C C 0.4697(3) 0.2122(2) 0.7064(2) 0.0371(9) Uani 1 1 d . . . . .
H4C H 0.508622 0.188220 0.676396 0.045 Uiso 1 1 calc R U . . .
N1C N 0.4161(3) 0.25801(15) 0.6639(2) 0.0345(8) Uani 1 1 d . . . . .
C1D C 0.3695(3) 0.26591(18) 0.9858(2) 0.0293(8) Uani 1 1 d . . . . .
C2D C 0.4193(3) 0.3087(2) 1.0434(2) 0.0368(9) Uani 1 1 d . . . . .
H2D H 0.488581 0.306749 1.059694 0.044 Uiso 1 1 calc R U . . .
C3D C 0.3670(4) 0.3542(2) 1.0768(3) 0.0504(12) Uani 1 1 d . . . . .
H3D H 0.400668 0.383579 1.116197 0.060 Uiso 1 1 calc R U . . .
C4D C 0.2661(4) 0.3571(2) 1.0532(3) 0.0524(12) Uani 1 1 d . . . . .
H4D H 0.230699 0.388450 1.076218 0.063 Uiso 1 1 calc R U . . .
C5D C 0.2167(3) 0.3142(2) 0.9958(3) 0.0461(11) Uani 1 1 d . . . . .
H5D H 0.147469 0.316265 0.979706 0.055 Uiso 1 1 calc R U . . .
C6D C 0.2674(3) 0.2685(2) 0.9618(3) 0.0380(9) Uani 1 1 d . . . . .
H6D H 0.233379 0.239178 0.922592 0.046 Uiso 1 1 calc R U . . .
C1E C 0.3953(3) 0.13261(18) 0.9466(2) 0.0280(8) Uani 1 1 d . . . . .
C2E C 0.3272(3) 0.1174(2) 0.9947(3) 0.0418(10) Uani 1 1 d . . . . .
H2E H 0.297791 0.149713 1.021462 0.050 Uiso 1 1 calc R U . . .
C3E C 0.3019(3) 0.0545(2) 1.0035(3) 0.0507(12) Uani 1 1 d . . . . .
H3E H 0.254799 0.044132 1.035943 0.061 Uiso 1 1 calc R U . . .
C4E C 0.3446(3) 0.0075(2) 0.9657(3) 0.0455(11) Uani 1 1 d . . . . .
H4E H 0.327459 -0.035217 0.972514 0.055 Uiso 1 1 calc R U . . .
C5E C 0.4125(3) 0.0222(2) 0.9179(3) 0.0460(11) Uani 1 1 d . . . . .
H5E H 0.441366 -0.010486 0.891292 0.055 Uiso 1 1 calc R U . . .
C6E C 0.4389(3) 0.0845(2) 0.9084(3) 0.0400(10) Uani 1 1 d . . . . .
H6E H 0.486405 0.094422 0.876068 0.048 Uiso 1 1 calc R U . . .
C2_1 C 0.3326(3) 0.12294(19) 0.5232(3) 0.0351(9) Uani 1 1 d . . . . .
O2_1 O 0.19573(18) 0.20193(12) 0.58973(15) 0.0305(6) Uani 1 1 d . . . . .
C4_1 C 0.2318(3) 0.15126(19) 0.6223(2) 0.0335(9) Uani 1 1 d . . . . .
C5_1 C 0.1936(3) 0.1323(2) 0.7005(2) 0.0344(9) Uani 1 1 d . . . . .
C3_1 C 0.2986(3) 0.1109(2) 0.5971(3) 0.0391(9) Uani 1 1 d . . . . .
H3_1 H 0.321464 0.075017 0.629870 0.047 Uiso 1 1 calc R U . . .
F6_1 F 0.1945(2) 0.18084(14) 0.75254(15) 0.0583(7) Uani 1 1 d . . . . .
F5_1 F 0.10234(19) 0.11297(15) 0.68082(17) 0.0607(8) Uani 1 1 d . . . . .
F4_1 F 0.2455(2) 0.08759(17) 0.74512(19) 0.0762(10) Uani 1 1 d . . . . .
O1_1 O 0.30894(19) 0.16709(12) 0.47403(16) 0.0328(6) Uani 1 1 d . . . . .
C1_1 C 0.4070(3) 0.0770(2) 0.4993(3) 0.0541(11) Uani 1 1 d D U . . .
F1_1 F 0.4827(6) 0.1048(5) 0.4784(5) 0.072(2) Uani 0.5 1 d D U P A 1
F2_1 F 0.3649(7) 0.0420(4) 0.4359(5) 0.088(2) Uani 0.5 1 d D U P A 1
F3_1 F 0.4468(7) 0.0394(4) 0.5624(5) 0.068(2) Uani 0.5 1 d D U P A 1
F1'_1 F 0.4953(5) 0.1031(6) 0.5164(5) 0.078(2) Uani 0.5 1 d D U P A 2
F2'_1 F 0.3887(7) 0.0647(4) 0.4182(4) 0.070(2) Uani 0.5 1 d D U P A 2
F3'_1 F 0.4129(7) 0.0221(3) 0.5372(6) 0.074(2) Uani 0.5 1 d D U P A 2
O1_2 O 0.19515(19) 0.22730(13) 0.32022(16) 0.0313(6) Uani 1 1 d . . . . .
O2_2 O 0.0990(2) 0.16394(12) 0.42653(16) 0.0346(6) Uani 1 1 d . . . . .
C1_2 C 0.2245(4) 0.1762(3) 0.2007(3) 0.0510(12) Uani 1 1 d . . . . .
F1_2 F 0.3067(2) 0.20779(17) 0.20748(19) 0.0749(10) Uani 1 1 d . . . . .
F2_2 F 0.1609(2) 0.20226(19) 0.13920(17) 0.0789(10) Uani 1 1 d . . . . .
F3_2 F 0.2421(3) 0.11809(17) 0.1749(2) 0.0868(11) Uani 1 1 d . . . . .
C2_2 C 0.1863(3) 0.1759(2) 0.2830(2) 0.0358(9) Uani 1 1 d . . . . .
C3_2 C 0.1434(3) 0.1203(2) 0.3053(3) 0.0412(10) Uani 1 1 d . . . . .
H3_2 H 0.142161 0.083458 0.272233 0.049 Uiso 1 1 calc R U . . .
C4_2 C 0.1025(3) 0.11983(19) 0.3764(3) 0.0355(9) Uani 1 1 d . . . . .
C5_2 C 0.0531(3) 0.0590(2) 0.3985(2) 0.0484(10) Uani 1 1 d D U . . .
F4_2 F 0.0745(7) 0.0483(5) 0.4805(4) 0.063(2) Uani 0.5 1 d D U P B 1
F5_2 F -0.0439(4) 0.0637(7) 0.3778(6) 0.064(2) Uani 0.5 1 d D U P B 1
F6_2 F 0.0806(7) 0.0090(4) 0.3594(7) 0.065(2) Uani 0.5 1 d D U P B 1
F4'_2 F 0.1049(8) 0.0355(5) 0.4695(5) 0.068(3) Uani 0.5 1 d D U P B 2
F5'_2 F -0.0382(5) 0.0709(6) 0.4077(6) 0.062(2) Uani 0.5 1 d D U P B 2
F6'_2 F 0.0464(7) 0.0136(5) 0.3414(6) 0.063(2) Uani 0.5 1 d D U P B 2
O1_3 O 0.18241(17) 0.35238(12) 0.38178(15) 0.0281(5) Uani 1 1 d . . . . .
O2_3 O 0.35606(18) 0.28472(13) 0.43419(16) 0.0320(6) Uani 1 1 d . . . . .
C1_3 C 0.1807(3) 0.42981(18) 0.2785(2) 0.0405(9) Uani 1 1 d D U . . .
F1_3 F 0.1555(6) 0.4731(4) 0.3279(5) 0.064(2) Uani 0.5 1 d D U P C 1
F2_3 F 0.1016(5) 0.4125(5) 0.2249(5) 0.067(2) Uani 0.5 1 d D U P C 1
F3_3 F 0.2379(8) 0.4570(5) 0.2322(5) 0.058(2) Uani 0.5 1 d D U P C 1
F1'_3 F 0.1137(5) 0.4602(4) 0.3102(5) 0.0586(18) Uani 0.5 1 d D U P C 2
F2'_3 F 0.1325(6) 0.4066(6) 0.2060(5) 0.060(2) Uani 0.5 1 d D U P C 2
F3'_3 F 0.2437(7) 0.4719(4) 0.2600(6) 0.063(2) Uani 0.5 1 d D U P C 2
C2_3 C 0.2311(3) 0.37499(18) 0.3327(2) 0.0342(9) Uani 1 1 d . . . . .
C3_3 C 0.3242(3) 0.3572(2) 0.3216(3) 0.0372(9) Uani 1 1 d . . . . .
H3_3 H 0.350326 0.375446 0.277808 0.045 Uiso 1 1 calc R U . . .
C4_3 C 0.3784(3) 0.31329(19) 0.3738(3) 0.0344(9) Uani 1 1 d . . . . .
C5_3 C 0.4820(3) 0.2980(2) 0.3610(3) 0.0503(12) Uani 1 1 d . . . . .
F6_3 F 0.54933(19) 0.32318(17) 0.4212(2) 0.0795(10) Uani 1 1 d . . . . .
F5_3 F 0.4988(2) 0.31898(19) 0.2887(2) 0.0874(11) Uani 1 1 d . . . . .
F4_3 F 0.4977(2) 0.23605(14) 0.3624(2) 0.0701(10) Uani 1 1 d . . . . .

loop_
_atom_site_aniso_label
_atom_site_aniso_U_11
_atom_site_aniso_U_22
_atom_site_aniso_U_33
_atom_site_aniso_U_23
_atom_site_aniso_U_13
_atom_site_aniso_U_12
Tb1 0.02931(11) 0.01752(10) 0.02240(10) 0.00078(7) 0.00750(7) 0.00055(6)
O1 0.0340(13) 0.0233(13) 0.0234(12) 0.0001(11) 0.0031(10) 0.0007(10)
P1 0.0322(5) 0.0193(4) 0.0233(4) -0.0005(4) 0.0035(4) 0.0011(4)
O2 0.0326(13) 0.0239(13) 0.0260(12) -0.0015(11) 0.0070(10) 0.0014(10)
P2 0.0282(4) 0.0232(4) 0.0235(4) 0.0020(4) 0.0051(3) 0.0000(4)
C1A 0.039(2) 0.0246(18) 0.0247(18) 0.0026(16) -0.0017(15) -0.0038(16)
C2A 0.060(3) 0.029(2) 0.044(2) -0.007(2) 0.014(2) -0.006(2)
C3A 0.087(4) 0.031(2) 0.055(3) -0.008(2) 0.015(3) -0.023(2)
C4A 0.060(3) 0.046(3) 0.049(3) 0.007(2) 0.008(2) -0.024(2)
C5A 0.053(3) 0.048(3) 0.052(3) 0.011(2) 0.014(2) -0.008(2)
C6A 0.045(2) 0.030(2) 0.046(2) 0.0032(19) 0.0112(19) -0.0047(18)
C1B 0.041(2) 0.0211(18) 0.0285(18) 0.0067(16) 0.0100(16) 0.0077(16)
C2B 0.057(3) 0.029(2) 0.032(2) -0.0026(18) 0.0077(18) 0.0102(19)
C3B 0.091(4) 0.042(3) 0.033(2) 0.004(2) 0.030(2) 0.019(3)
C4B 0.072(4) 0.058(3) 0.059(3) 0.011(3) 0.040(3) 0.019(3)
C5B 0.050(3) 0.058(3) 0.068(3) 0.008(3) 0.030(2) 0.003(2)
C6B 0.047(2) 0.037(2) 0.037(2) 0.0036(19) 0.0143(18) 0.0005(19)
C1C 0.0289(18) 0.0234(18) 0.0275(17) 0.0020(16) 0.0010(14) -0.0033(14)
C2C 0.0343(19) 0.0245(19) 0.0266(18) 0.0000(16) 0.0043(15) 0.0021(15)
C3C 0.0316(19) 0.0244(18) 0.0262(18) 0.0011(15) 0.0047(15) -0.0002(15)
N2C 0.0376(17) 0.0351(19) 0.0326(17) 0.0073(15) 0.0110(14) 0.0103(15)
C4C 0.044(2) 0.039(2) 0.031(2) 0.0039(18) 0.0132(17) 0.0129(19)
N1C 0.0404(19) 0.0322(18) 0.0329(18) 0.0045(15) 0.0124(15) 0.0059(14)
C1D 0.036(2) 0.0284(19) 0.0257(18) 0.0022(16) 0.0110(15) 0.0006(16)
C2D 0.040(2) 0.036(2) 0.035(2) -0.0026(19) 0.0108(17) 0.0014(18)
C3D 0.066(3) 0.040(3) 0.048(3) -0.015(2) 0.019(2) 0.003(2)
C4D 0.060(3) 0.051(3) 0.053(3) -0.007(2) 0.027(2) 0.016(2)
C5D 0.043(2) 0.056(3) 0.043(2) 0.005(2) 0.0163(19) 0.012(2)
C6D 0.036(2) 0.044(2) 0.035(2) 0.001(2) 0.0094(17) 0.0027(18)
C1E 0.0322(19) 0.0266(19) 0.0227(17) 0.0023(15) 0.0000(14) -0.0015(15)
C2E 0.051(2) 0.034(2) 0.046(2) -0.003(2) 0.021(2) -0.0036(19)
C3E 0.057(3) 0.040(3) 0.063(3) 0.003(2) 0.032(2) -0.015(2)
C4E 0.058(3) 0.027(2) 0.050(3) -0.002(2) 0.008(2) -0.012(2)
C5E 0.064(3) 0.027(2) 0.050(3) -0.004(2) 0.016(2) -0.002(2)
C6E 0.049(2) 0.029(2) 0.045(2) 0.0027(19) 0.0157(19) -0.0002(18)
C2_1 0.036(2) 0.026(2) 0.046(2) 0.0037(19) 0.0137(17) 0.0031(16)
O2_1 0.0399(14) 0.0219(13) 0.0305(13) 0.0029(11) 0.0086(11) 0.0055(11)
C4_1 0.045(2) 0.028(2) 0.0283(19) 0.0081(17) 0.0096(16) -0.0019(17)
C5_1 0.036(2) 0.036(2) 0.032(2) 0.0090(18) 0.0096(16) -0.0002(17)
C3_1 0.046(2) 0.028(2) 0.044(2) 0.0109(19) 0.0114(19) 0.0096(18)
F6_1 0.0866(19) 0.0576(18) 0.0381(14) -0.0089(13) 0.0305(13) -0.0199(16)
F5_1 0.0553(16) 0.078(2) 0.0522(15) 0.0025(16) 0.0179(13) -0.0275(15)
F4_1 0.090(2) 0.082(2) 0.0641(18) 0.0481(18) 0.0339(16) 0.0370(19)
O1_1 0.0416(15) 0.0228(13) 0.0356(14) 0.0049(12) 0.0118(11) 0.0047(11)
C1_1 0.062(3) 0.040(2) 0.071(3) 0.015(2) 0.039(2) 0.019(2)
F1_1 0.076(4) 0.068(4) 0.091(5) 0.030(4) 0.059(3) 0.023(3)
F2_1 0.097(5) 0.062(5) 0.106(5) -0.028(4) 0.019(4) 0.026(4)
F3_1 0.075(5) 0.057(4) 0.079(4) 0.022(4) 0.031(3) 0.035(3)
F1'_1 0.061(3) 0.085(4) 0.097(5) 0.014(5) 0.036(4) 0.016(3)
F2'_1 0.092(4) 0.061(4) 0.070(3) 0.005(3) 0.048(3) 0.031(3)
F3'_1 0.098(5) 0.040(4) 0.100(5) 0.025(4) 0.059(4) 0.028(3)
O1_2 0.0410(15) 0.0255(13) 0.0281(13) -0.0023(12) 0.0087(11) -0.0030(12)
O2_2 0.0464(15) 0.0240(14) 0.0359(14) -0.0058(12) 0.0147(12) -0.0055(12)
C1_2 0.062(3) 0.056(3) 0.040(2) -0.018(2) 0.022(2) -0.013(2)
F1_2 0.076(2) 0.085(2) 0.075(2) -0.0347(19) 0.0405(16) -0.0308(18)
F2_2 0.088(2) 0.114(3) 0.0360(15) 0.0117(18) 0.0153(15) -0.002(2)
F3_2 0.132(3) 0.065(2) 0.084(2) -0.032(2) 0.068(2) -0.014(2)
C2_2 0.042(2) 0.033(2) 0.033(2) -0.0057(18) 0.0097(17) -0.0003(18)
C3_2 0.054(3) 0.026(2) 0.045(2) -0.0104(19) 0.013(2) -0.0026(18)
C4_2 0.036(2) 0.027(2) 0.041(2) 0.0014(18) 0.0040(17) -0.0028(17)
C5_2 0.063(3) 0.028(2) 0.052(2) -0.001(2) 0.006(2) -0.0136(19)
F4_2 0.085(5) 0.045(4) 0.058(3) 0.012(3) 0.012(3) -0.020(4)
F5_2 0.060(3) 0.056(4) 0.070(5) -0.002(4) -0.002(3) -0.029(3)
F6_2 0.089(5) 0.028(3) 0.078(5) -0.007(3) 0.012(4) -0.009(4)
F4'_2 0.090(5) 0.040(4) 0.068(4) 0.021(3) 0.001(4) -0.008(4)
F5'_2 0.066(4) 0.052(4) 0.068(5) -0.005(4) 0.015(3) -0.025(3)
F6'_2 0.084(5) 0.036(3) 0.065(4) -0.010(3) 0.003(4) -0.025(3)
O1_3 0.0325(13) 0.0240(13) 0.0279(13) 0.0038(11) 0.0065(10) 0.0002(10)
O2_3 0.0324(13) 0.0276(14) 0.0365(14) 0.0021(12) 0.0085(11) -0.0003(11)
C1_3 0.050(2) 0.0293(19) 0.043(2) 0.0093(18) 0.0108(18) -0.0050(17)
F1_3 0.096(5) 0.037(3) 0.057(4) 0.004(3) 0.008(4) 0.019(4)
F2_3 0.058(4) 0.056(4) 0.075(4) 0.029(4) -0.019(3) -0.013(4)
F3_3 0.074(4) 0.047(4) 0.056(4) 0.025(3) 0.022(3) -0.006(3)
F1'_3 0.064(4) 0.046(4) 0.069(4) 0.025(3) 0.019(3) 0.020(3)
F2'_3 0.065(4) 0.060(4) 0.049(3) 0.007(3) -0.006(3) 0.005(4)
F3'_3 0.069(3) 0.037(4) 0.078(5) 0.023(4) 0.004(4) -0.012(3)
C2_3 0.048(2) 0.0244(19) 0.0306(19) 0.0029(17) 0.0079(17) -0.0014(17)
C3_3 0.044(2) 0.032(2) 0.040(2) 0.0004(19) 0.0181(18) -0.0059(18)
C4_3 0.038(2) 0.0267(19) 0.042(2) -0.0029(18) 0.0157(17) -0.0066(16)
C5_3 0.045(2) 0.038(2) 0.077(3) 0.002(3) 0.033(2) -0.004(2)
F6_3 0.0389(15) 0.072(2) 0.127(3) -0.017(2) 0.0163(17) -0.0061(15)
F5_3 0.076(2) 0.097(3) 0.107(3) 0.036(2) 0.062(2) 0.018(2)
F4_3 0.069(2) 0.0416(16) 0.113(3) 0.0015(18) 0.0486(19) 0.0133(15)

loop_
_atom_type_symbol
_atom_type_description
_atom_type_scat_dispersion_real
_atom_type_scat_dispersion_imag
_atom_type_scat_source
C C 0.0033 0.0016 'International Tables Vol C Tables 4.2.6.8 and 6.1.1.4'
H H 0.0000 0.0000 'International Tables Vol C Tables 4.2.6.8 and 6.1.1.4'
N N 0.0061 0.0033 'International Tables Vol C Tables 4.2.6.8 and 6.1.1.4'
O O 0.0106 0.0060 'International Tables Vol C Tables 4.2.6.8 and 6.1.1.4'
F F 0.0171 0.0103 'International Tables Vol C Tables 4.2.6.8 and 6.1.1.4'
P P 0.1023 0.0942 'International Tables Vol C Tables 4.2.6.8 and 6.1.1.4'
Tb Tb -0.1723 4.1537 'International Tables Vol C Tables 4.2.6.8 and 6.1.1.4'

loop_
_geom_angle_atom_site_label_1
_geom_angle_atom_site_label_2
_geom_angle_atom_site_label_3
_geom_angle
_geom_angle_site_symmetry_1
_geom_angle_site_symmetry_3
_geom_angle_publ_flag
O1 Tb1 O2 81.39(9) . 4_565 ?
O1 Tb1 O2_1 75.62(9) . . ?
O1 Tb1 O1_1 114.40(9) . . ?
O1 Tb1 O1_2 146.03(9) . . ?
O1 Tb1 O2_2 142.38(9) . . ?
O1 Tb1 O1_3 77.14(8) . . ?
O1 Tb1 O2_3 79.98(9) . . ?
O2 Tb1 O2_1 80.54(8) 4_565 . ?
O2 Tb1 O1_1 142.36(9) 4_565 . ?
O2 Tb1 O1_2 108.62(9) 4_565 . ?
O2 Tb1 O2_2 73.95(9) 4_565 . ?
O2 Tb1 O1_3 79.27(8) 4_565 . ?
O2 Tb1 O2_3 148.15(9) 4_565 . ?
O2_1 Tb1 O2_2 72.69(9) . . ?
O2_1 Tb1 O1_3 148.10(8) . . ?
O1_1 Tb1 O2_1 71.69(9) . . ?
O1_1 Tb1 O2_2 73.86(9) . . ?
O1_1 Tb1 O1_3 135.99(9) . . ?
O1_2 Tb1 O2_1 137.16(9) . . ?
O1_2 Tb1 O1_1 77.90(9) . . ?
O1_2 Tb1 O2_2 70.31(9) . . ?
O1_2 Tb1 O1_3 73.26(9) . . ?
O2_2 Tb1 O1_3 123.96(8) . . ?
O2_3 Tb1 O2_1 118.97(9) . . ?
O2_3 Tb1 O1_1 69.38(9) . . ?
O2_3 Tb1 O1_2 75.19(9) . . ?
O2_3 Tb1 O2_2 133.67(9) . . ?
O2_3 Tb1 O1_3 71.54(8) . . ?
P1 O1 Tb1 155.85(15) . . ?
O1 P1 C1A 110.66(16) . . ?
O1 P1 C1B 111.28(16) . . ?
O1 P1 C1C 109.85(15) . . ?
C1A P1 C1C 104.53(16) . . ?
C1B P1 C1A 113.07(19) . . ?
C1B P1 C1C 107.14(17) . . ?
P2 O2 Tb1 147.94(15) . 4_666 ?
O2 P2 C3C 108.20(16) . . ?
O2 P2 C1D 112.68(16) . . ?
O2 P2 C1E 111.11(15) . . ?
C1D P2 C3C 106.44(17) . . ?
C1E P2 C3C 107.89(17) . . ?
C1E P2 C1D 110.28(18) . . ?
C2A C1A P1 124.4(3) . . ?
C2A C1A C6A 119.7(4) . . ?
C6A C1A P1 115.8(3) . . ?
C1A C2A H2A 120.1 . . ?
C3A C2A C1A 119.7(4) . . ?
C3A C2A H2A 120.1 . . ?
C2A C3A H3A 119.8 . . ?
C4A C3A C2A 120.3(5) . . ?
C4A C3A H3A 119.8 . . ?
C3A C4A H4A 119.6 . . ?
C3A C4A C5A 120.8(4) . . ?
C5A C4A H4A 119.6 . . ?
C4A C5A H5A 120.1 . . ?
C4A C5A C6A 119.8(5) . . ?
C6A C5A H5A 120.1 . . ?
C1A C6A H6A 120.2 . . ?
C5A C6A C1A 119.7(4) . . ?
C5A C6A H6A 120.2 . . ?
C2B C1B P1 123.9(3) . . ?
C6B C1B P1 117.0(3) . . ?
C6B C1B C2B 119.0(4) . . ?
C1B C2B H2B 120.2 . . ?
C3B C2B C1B 119.6(4) . . ?
C3B C2B H2B 120.2 . . ?
C2B C3B H3B 119.7 . . ?
C4B C3B C2B 120.5(4) . . ?
C4B C3B H3B 119.7 . . ?
C3B C4B H4B 119.8 . . ?
C5B C4B C3B 120.3(4) . . ?
C5B C4B H4B 119.8 . . ?
C4B C5B H5B 120.1 . . ?
C4B C5B C6B 119.9(5) . . ?
C6B C5B H5B 120.1 . . ?
C1B C6B C5B 120.7(4) . . ?
C1B C6B H6B 119.7 . . ?
C5B C6B H6B 119.7 . . ?
C2C C1C P1 124.2(3) . . ?
N1C C1C P1 112.7(3) . . ?
N1C C1C C2C 123.0(3) . . ?
C1C C2C H2C 121.7 . . ?
C1C C2C C3C 116.6(3) . . ?
C3C C2C H2C 121.7 . . ?
C2C C3C P2 124.4(3) . . ?
N2C C3C P2 113.9(3) . . ?
N2C C3C C2C 121.5(3) . . ?
C4C N2C C3C 116.0(3) . . ?
N2C C4C H4C 116.1 . . ?
N2C C4C N1C 127.7(4) . . ?
N1C C4C H4C 116.1 . . ?
C4C N1C C1C 115.0(3) . . ?
C2D C1D P2 117.8(3) . . ?
C2D C1D C6D 120.4(4) . . ?
C6D C1D P2 121.6(3) . . ?
C1D C2D H2D 120.3 . . ?
C3D C2D C1D 119.4(4) . . ?
C3D C2D H2D 120.3 . . ?
C2D C3D H3D 119.8 . . ?
C4D C3D C2D 120.5(4) . . ?
C4D C3D H3D 119.8 . . ?
C3D C4D H4D 120.1 . . ?
C3D C4D C5D 119.9(4) . . ?
C5D C4D H4D 120.1 . . ?
C4D C5D H5D 119.7 . . ?
C6D C5D C4D 120.6(4) . . ?
C6D C5D H5D 119.7 . . ?
C1D C6D H6D 120.3 . . ?
C5D C6D C1D 119.3(4) . . ?
C5D C6D H6D 120.3 . . ?
C2E C1E P2 122.9(3) . . ?
C2E C1E C6E 119.5(4) . . ?
C6E C1E P2 117.3(3) . . ?
C1E C2E H2E 120.1 . . ?
C1E C2E C3E 119.8(4) . . ?
C3E C2E H2E 120.1 . . ?
C2E C3E H3E 119.7 . . ?
C4E C3E C2E 120.6(4) . . ?
C4E C3E H3E 119.7 . . ?
C3E C4E H4E 120.0 . . ?
C3E C4E C5E 120.1(4) . . ?
C5E C4E H4E 120.0 . . ?
C4E C5E H5E 119.8 . . ?
C4E C5E C6E 120.4(4) . . ?
C6E C5E H5E 119.8 . . ?
C1E C6E H6E 120.2 . . ?
C5E C6E C1E 119.7(4) . . ?
C5E C6E H6E 120.2 . . ?
C3_1 C2_1 C1_1 117.8(3) . . ?
O1_1 C2_1 C3_1 127.1(4) . . ?
O1_1 C2_1 C1_1 115.0(3) . . ?
C4_1 O2_1 Tb1 133.6(2) . . ?
O2_1 C4_1 C5_1 113.6(4) . . ?
O2_1 C4_1 C3_1 129.5(4) . . ?
C3_1 C4_1 C5_1 116.9(3) . . ?
F6_1 C5_1 C4_1 111.6(3) . . ?
F5_1 C5_1 C4_1 111.0(3) . . ?
F5_1 C5_1 F6_1 106.3(3) . . ?
F5_1 C5_1 F4_1 107.9(4) . . ?
F4_1 C5_1 C4_1 113.9(3) . . ?
F4_1 C5_1 F6_1 105.7(3) . . ?
C2_1 C3_1 H3_1 119.8 . . ?
C4_1 C3_1 C2_1 120.4(4) . . ?
C4_1 C3_1 H3_1 119.8 . . ?
C2_1 O1_1 Tb1 137.3(3) . . ?
F1_1 C1_1 C2_1 113.6(6) . . ?
F1_1 C1_1 F2_1 107.8(7) . . ?
F1_1 C1_1 F3_1 103.8(7) . . ?
F2_1 C1_1 C2_1 110.1(6) . . ?
F2_1 C1_1 F3_1 108.8(7) . . ?
F3_1 C1_1 C2_1 112.4(5) . . ?
F1'_1 C1_1 C2_1 109.1(6) . . ?
F2'_1 C1_1 C2_1 112.1(5) . . ?
F2'_1 C1_1 F1'_1 106.1(6) . . ?
F3'_1 C1_1 C2_1 115.2(6) . . ?
F3'_1 C1_1 F1'_1 107.7(7) . . ?
F3'_1 C1_1 F2'_1 106.2(7) . . ?
C2_2 O1_2 Tb1 132.7(3) . . ?
C4_2 O2_2 Tb1 130.9(2) . . ?
F1_2 C1_2 F2_2 106.9(4) . . ?
F1_2 C1_2 F3_2 106.5(4) . . ?
F1_2 C1_2 C2_2 112.2(4) . . ?
F2_2 C1_2 F3_2 106.4(4) . . ?
F2_2 C1_2 C2_2 111.6(4) . . ?
F3_2 C1_2 C2_2 112.8(4) . . ?
O1_2 C2_2 C1_2 113.9(4) . . ?
O1_2 C2_2 C3_2 128.0(4) . . ?
C3_2 C2_2 C1_2 118.0(4) . . ?
C2_2 C3_2 H3_2 120.3 . . ?
C4_2 C3_2 C2_2 119.4(4) . . ?
C4_2 C3_2 H3_2 120.3 . . ?
O2_2 C4_2 C3_2 128.0(4) . . ?
O2_2 C4_2 C5_2 113.3(3) . . ?
C3_2 C4_2 C5_2 118.7(4) . . ?
F4_2 C5_2 C4_2 111.0(6) . . ?
F4_2 C5_2 F6_2 108.6(7) . . ?
F5_2 C5_2 C4_2 110.9(7) . . ?
F5_2 C5_2 F4_2 106.2(7) . . ?
F5_2 C5_2 F6_2 108.3(7) . . ?
F6_2 C5_2 C4_2 111.7(7) . . ?
F4'_2 C5_2 C4_2 109.2(6) . . ?
F4'_2 C5_2 F5'_2 109.6(7) . . ?
F5'_2 C5_2 C4_2 110.5(7) . . ?
F6'_2 C5_2 C4_2 114.5(7) . . ?
F6'_2 C5_2 F4'_2 106.7(7) . . ?
F6'_2 C5_2 F5'_2 106.3(7) . . ?
C2_3 O1_3 Tb1 130.9(2) . . ?
C4_3 O2_3 Tb1 131.1(2) . . ?
F1_3 C1_3 F3_3 108.0(6) . . ?
F1_3 C1_3 C2_3 108.7(5) . . ?
F2_3 C1_3 F1_3 108.1(6) . . ?
F2_3 C1_3 F3_3 105.1(7) . . ?
F2_3 C1_3 C2_3 113.4(6) . . ?
F3_3 C1_3 C2_3 113.2(6) . . ?
F1'_3 C1_3 F2'_3 105.0(6) . . ?
F1'_3 C1_3 F3'_3 108.2(7) . . ?
F1'_3 C1_3 C2_3 114.7(5) . . ?
F2'_3 C1_3 C2_3 108.8(6) . . ?
F3'_3 C1_3 F2'_3 106.5(7) . . ?
F3'_3 C1_3 C2_3 113.0(6) . . ?
O1_3 C2_3 C1_3 114.5(3) . . ?
O1_3 C2_3 C3_3 128.3(4) . . ?
C3_3 C2_3 C1_3 117.2(3) . . ?
C2_3 C3_3 H3_3 119.7 . . ?
C4_3 C3_3 C2_3 120.7(4) . . ?
C4_3 C3_3 H3_3 119.7 . . ?
O2_3 C4_3 C3_3 128.4(4) . . ?
O2_3 C4_3 C5_3 113.3(4) . . ?
C3_3 C4_3 C5_3 118.2(4) . . ?
F6_3 C5_3 C4_3 111.0(4) . . ?
F6_3 C5_3 F4_3 107.2(4) . . ?
F5_3 C5_3 C4_3 112.9(4) . . ?
F5_3 C5_3 F6_3 107.3(4) . . ?
F5_3 C5_3 F4_3 106.8(4) . . ?
F4_3 C5_3 C4_3 111.3(4) . . ?

loop_
_geom_bond_atom_site_label_1
_geom_bond_atom_site_label_2
_geom_bond_distance
_geom_bond_site_symmetry_2
_geom_bond_publ_flag
Tb1 O1 2.290(2) . yes
Tb1 O2 2.309(2) 4_565 yes
Tb1 O2_1 2.402(2) . yes
Tb1 O1_1 2.374(3) . yes
Tb1 O1_2 2.365(3) . yes
Tb1 O2_2 2.413(3) . yes
Tb1 O1_3 2.425(2) . yes
Tb1 O2_3 2.363(3) . yes
O1 P1 1.497(2) . ?
P1 C1A 1.792(4) . ?
P1 C1B 1.788(4) . ?
P1 C1C 1.837(4) . ?
O2 P2 1.501(3) . ?
P2 C3C 1.832(4) . ?
P2 C1D 1.795(4) . ?
P2 C1E 1.788(4) . ?
C1A C2A 1.385(6) . ?
C1A C6A 1.397(6) . ?
C2A H2A 0.9500 . ?
C2A C3A 1.381(6) . ?
C3A H3A 0.9500 . ?
C3A C4A 1.372(7) . ?
C4A H4A 0.9500 . ?
C4A C5A 1.372(7) . ?
C5A H5A 0.9500 . ?
C5A C6A 1.388(6) . ?
C6A H6A 0.9500 . ?
C1B C2B 1.400(5) . ?
C1B C6B 1.388(6) . ?
C2B H2B 0.9500 . ?
C2B C3B 1.384(6) . ?
C3B H3B 0.9500 . ?
C3B C4B 1.383(7) . ?
C4B H4B 0.9500 . ?
C4B C5B 1.366(7) . ?
C5B H5B 0.9500 . ?
C5B C6B 1.390(6) . ?
C6B H6B 0.9500 . ?
C1C C2C 1.379(5) . ?
C1C N1C 1.340(5) . ?
C2C H2C 0.9500 . ?
C2C C3C 1.396(5) . ?
C3C N2C 1.344(5) . ?
N2C C4C 1.326(5) . ?
C4C H4C 0.9500 . ?
C4C N1C 1.334(5) . ?
C1D C2D 1.390(6) . ?
C1D C6D 1.400(6) . ?
C2D H2D 0.9500 . ?
C2D C3D 1.389(6) . ?
C3D H3D 0.9500 . ?
C3D C4D 1.385(6) . ?
C4D H4D 0.9500 . ?
C4D C5D 1.388(7) . ?
C5D H5D 0.9500 . ?
C5D C6D 1.381(6) . ?
C6D H6D 0.9500 . ?
C1E C2E 1.388(5) . ?
C1E C6E 1.399(6) . ?
C2E H2E 0.9500 . ?
C2E C3E 1.397(6) . ?
C3E H3E 0.9500 . ?
C3E C4E 1.371(6) . ?
C4E H4E 0.9500 . ?
C4E C5E 1.380(6) . ?
C5E H5E 0.9500 . ?
C5E C6E 1.392(6) . ?
C6E H6E 0.9500 . ?
C2_1 C3_1 1.407(6) . ?
C2_1 O1_1 1.236(5) . ?
C2_1 C1_1 1.532(6) . ?
O2_1 C4_1 1.260(5) . ?
C4_1 C5_1 1.535(5) . ?
C4_1 C3_1 1.388(6) . ?
C5_1 F6_1 1.335(5) . ?
C5_1 F5_1 1.315(4) . ?
C5_1 F4_1 1.321(5) . ?
C3_1 H3_1 0.9500 . ?
C1_1 F1_1 1.314(6) . ?
C1_1 F2_1 1.314(6) . ?
C1_1 F3_1 1.334(6) . ?
C1_1 F1'_1 1.330(6) . ?
C1_1 F2'_1 1.324(6) . ?
C1_1 F3'_1 1.315(6) . ?
O1_2 C2_2 1.244(5) . ?
O2_2 C4_2 1.252(5) . ?
C1_2 F1_2 1.315(5) . ?
C1_2 F2_2 1.322(6) . ?
C1_2 F3_2 1.343(6) . ?
C1_2 C2_2 1.543(6) . ?
C2_2 C3_2 1.404(6) . ?
C3_2 H3_2 0.9500 . ?
C3_2 C4_2 1.395(6) . ?
C4_2 C5_2 1.541(6) . ?
C5_2 F4_2 1.333(6) . ?
C5_2 F5_2 1.332(6) . ?
C5_2 F6_2 1.334(6) . ?
C5_2 F4'_2 1.334(6) . ?
C5_2 F5'_2 1.337(6) . ?
C5_2 F6'_2 1.333(6) . ?
O1_3 C2_3 1.247(4) . ?
O2_3 C4_3 1.251(5) . ?
C1_3 F1_3 1.316(6) . ?
C1_3 F2_3 1.316(6) . ?
C1_3 F3_3 1.338(6) . ?
C1_3 F1'_3 1.323(6) . ?
C1_3 F2'_3 1.333(6) . ?
C1_3 F3'_3 1.331(6) . ?
C1_3 C2_3 1.545(5) . ?
C2_3 C3_3 1.399(6) . ?
C3_3 H3_3 0.9500 . ?
C3_3 C4_3 1.382(6) . ?
C4_3 C5_3 1.536(6) . ?
C5_3 F6_3 1.329(6) . ?
C5_3 F5_3 1.328(6) . ?
C5_3 F4_3 1.332(5) . ?
